data_4131758
loop_
_publ_author_name
'Fajardo, Jr, Javier'
'Peters, Jonas C.'

_publ_section_title
;
 Catalytic Nitrogen-to-Ammonia Conversion by Osmium and Ruthenium
 Complexes.
;
_journal_issue 45
_journal_name_full 'Journal of the American Chemical Society'
_journal_page_first 16105
_journal_page_last 16108
_journal_paper_doi 10.1021/jacs.7b10204
_journal_volume 139
_journal_year 2017
_chemical_formula_moiety 'C36 H54 Os P3 Si'
_chemical_formula_sum 'C36 H54 Os P3 Si'
_chemical_formula_weight 797.99
_space_group_crystal_system triclinic
_space_group_IT_number 2
_space_group_name_Hall '-P 1'
_space_group_name_H-M_alt 'P -1'
_atom_sites_solution_hydrogens geom
_atom_sites_solution_primary dual
_audit_creation_date 2017-09-22
_audit_creation_method
;
Olex2 1.2
(compiled 2017.08.10 svn.r3458 for OlexSys, GUI svn.r5381)
;
_cell_angle_alpha 100.081(6)
_cell_angle_beta 94.097(6)
_cell_angle_gamma 118.576(5)
_cell_formula_units_Z 2
_cell_length_a 11.1667(18)
_cell_length_b 11.2875(18)
_cell_length_c 16.677(3)
_cell_measurement_reflns_used 9586
_cell_measurement_temperature 100(2)
_cell_measurement_theta_max 52.67
_cell_measurement_theta_min 3.19
_cell_volume 1788.0(5)
_computing_cell_refinement 'SAINT v8.34A (Bruker, 2013)'
_computing_data_reduction 'SAINT v8.34A (Bruker, 2013)'
_computing_molecular_graphics 'Olex2 (Dolomanov et al., 2009)'
_computing_publication_material 'Olex2 (Dolomanov et al., 2009)'
_computing_structure_refinement 'XL (Sheldrick, 2008)'
_computing_structure_solution 'XT (Sheldrick, 2015)'
_diffrn_ambient_temperature 100.06
_diffrn_measured_fraction_theta_full 0.998
_diffrn_measured_fraction_theta_max 1.000
_diffrn_measurement_device_type 'Bruker APEX-II CCD'
_diffrn_measurement_method '\f and \w scans'
_diffrn_radiation_type MoK\a
_diffrn_radiation_wavelength 0.71073
_diffrn_reflns_av_R_equivalents 0.0727
_diffrn_reflns_av_unetI/netI 0.0286
_diffrn_reflns_Laue_measured_fraction_full 0.998
_diffrn_reflns_Laue_measured_fraction_max 1.000
_diffrn_reflns_limit_h_max 23
_diffrn_reflns_limit_h_min -23
_diffrn_reflns_limit_k_max 23
_diffrn_reflns_limit_k_min -23
_diffrn_reflns_limit_l_max 34
_diffrn_reflns_limit_l_min -34
_diffrn_reflns_number 426246
_diffrn_reflns_point_group_measured_fraction_full 0.998
_diffrn_reflns_point_group_measured_fraction_max 1.000
_diffrn_reflns_theta_full 25.242
_diffrn_reflns_theta_max 47.759
_diffrn_reflns_theta_min 2.396
_diffrn_standards_number 0
_exptl_absorpt_coefficient_mu 3.757
_exptl_absorpt_correction_T_max 0.7503
_exptl_absorpt_correction_T_min 0.6543
_exptl_absorpt_correction_type multi-scan
_exptl_absorpt_process_details
'SADABS-2014/5 (Bruker,2014/5) was used for absorption correction. wR2(int) was 0.1008 before and 0.0918 after correction. The Ratio of minimum to maximum transmission is 0.8721. The \l/2 correction factor is 0.00150.'
_exptl_crystal_colour colourless
_exptl_crystal_colour_primary colourless
_exptl_crystal_density_diffrn 1.482
_exptl_crystal_description block
_exptl_crystal_F_000 810
_exptl_crystal_size_max 0.201
_exptl_crystal_size_mid 0.16
_exptl_crystal_size_min 0.145
_refine_diff_density_max 3.090
_refine_diff_density_min -1.498
_refine_diff_density_rms 0.140
_refine_ls_extinction_method none
_refine_ls_goodness_of_fit_ref 1.068
_refine_ls_hydrogen_treatment constr
_refine_ls_matrix_type full
_refine_ls_number_parameters 382
_refine_ls_number_reflns 33848
_refine_ls_number_restraints 0
_refine_ls_restrained_S_all 1.068
_refine_ls_R_factor_all 0.0247
_refine_ls_R_factor_gt 0.0205
_refine_ls_shift/su_max 0.011
_refine_ls_shift/su_mean 0.000
_refine_ls_structure_factor_coef Fsqd
_refine_ls_weighting_details 'w=1/[\s^2^(Fo^2^)+(0.0240P)^2^+0.2530P] where P=(Fo^2^+2Fc^2^)/3'
_refine_ls_weighting_scheme calc
_refine_ls_wR_factor_gt 0.0483
_refine_ls_wR_factor_ref 0.0499
_reflns_Friedel_coverage 0.000
_reflns_number_gt 31137
_reflns_number_total 33848
_reflns_threshold_expression 'I > 2\s(I)'
_cod_data_source_file ja7b10204_si_003.cif
_cod_data_source_block nix_jfj_39runs
_cod_database_code 4131758
_shelx_shelxl_version_number 2014/7
_shelx_space_group_comment
;
The symmetry employed for this shelxl refinement is uniquely defined
by the following loop, which should always be used as a source of
symmetry information in preference to the above space-group names.
They are only intended as comments.
;
_shelx_estimated_absorpt_t_max 0.612
_shelx_estimated_absorpt_t_min 0.519
_olex2_refinement_description
;
1. Fixed Uiso
 At 1.2 times of:
  All C(H) groups
 At 1.5 times of:
  All C(H,H,H) groups
2.a Ternary CH refined with riding coordinates:
 C006(H006), C00A(H00G), C00C(H00H), C00P(H00), C00Q(H0AA), C00U(H4AA)
2.b Aromatic/amide H refined with riding coordinates:
 C00G(H00I), C00M(H00V), C00O(H00Z), C00R(H1AA), C00S(H2AA), C00T(H3AA),
 C00V(H5AA), C00X(H7AA), C00Y(H8AA), C00Z(H9AA), C010(H010), C011(H011)
2.c Idealised Me refined as rotating group:
 C007(H00A,H00B,H00C), C009(H00D,H00E,H00F), C00H(H00J,H00K,H00L), C00I(H00M,
 H00N,H00O), C00K(H00P,H00Q,H00R), C00L(H00S,H00T,H00U), C00N(H00W,H00X,H00Y),
 C00W(H6AA,H,HA), C012(H01A,H01B,H01C), C013(H01D,H01E,H01F), C014(H01G,H01H,
 H01I), C015(H01J,H01K,H01L)
;
_olex2_submission_special_instructions 'No special instructions were received'

loop_
_space_group_symop_operation_xyz
'x, y, z'
'-x, -y, -z'

loop_
_atom_site_label
_atom_site_type_symbol
_atom_site_fract_x
_atom_site_fract_y
_atom_site_fract_z
_atom_site_U_iso_or_equiv
_atom_site_adp_type
_atom_site_occupancy
_atom_site_site_symmetry_order
_atom_site_calc_flag
_atom_site_refinement_flags_posn
Os Os 0.15933(2) 0.56477(2) 0.17419(2) 0.00836(1) Uani 1 1 d .
P002 P 0.01359(2) 0.60121(2) 0.25719(2) 0.01052(3) Uani 1 1 d .
P003 P 0.37190(2) 0.76031(2) 0.17440(2) 0.00991(3) Uani 1 1 d .
P004 P 0.16529(2) 0.36017(2) 0.17520(2) 0.01051(3) Uani 1 1 d .
Si00 Si 0.28184(2) 0.61816(2) 0.31094(2) 0.00967(3) Uani 1 1 d .
C006 C -0.13596(9) 0.44652(9) 0.28053(6) 0.01553(11) Uani 1 1 d .
H006 H -0.1855 0.3766 0.2266 0.019 Uiso 1 1 calc R
C007 C -0.12290(10) 0.16058(10) 0.14451(7) 0.02136(15) Uani 1 1 d .
H00A H -0.1117 0.1602 0.2033 0.032 Uiso 1 1 calc GR
H00B H -0.1962 0.0688 0.1126 0.032 Uiso 1 1 calc GR
H00C H -0.1481 0.2306 0.1372 0.032 Uiso 1 1 calc GR
C008 C 0.25357(8) 0.45459(8) 0.34286(5) 0.01283(10) Uani 1 1 d .
C009 C 0.34180(11) 0.76950(11) 0.00771(6) 0.02011(14) Uani 1 1 d .
H00D H 0.2497 0.6871 -0.0011 0.030 Uiso 1 1 calc GR
H00E H 0.3788 0.7709 -0.0439 0.030 Uiso 1 1 calc GR
H00F H 0.3348 0.8533 0.0248 0.030 Uiso 1 1 calc GR
C00A C 0.43888(9) 0.76521(9) 0.07544(5) 0.01426(11) Uani 1 1 d .
H00G H 0.5297 0.8535 0.0854 0.017 Uiso 1 1 calc R
C00B C 0.47587(7) 0.73136(7) 0.31847(5) 0.01124(9) Uani 1 1 d .
C00C C 0.01290(9) 0.19497(8) 0.11412(6) 0.01577(12) Uani 1 1 d .
H00H H 0.0320 0.1182 0.1186 0.019 Uiso 1 1 calc R
C00D C 0.51649(7) 0.79019(7) 0.25062(5) 0.01127(9) Uani 1 1 d .
C00E C 0.10000(8) 0.70751(8) 0.36249(5) 0.01329(10) Uani 1 1 d .
C00F C 0.22394(8) 0.71205(8) 0.39054(5) 0.01261(10) Uani 1 1 d .
C00G C 0.28229(11) 0.44570(10) 0.42397(6) 0.01838(13) Uani 1 1 d .
H00I H 0.3252 0.5275 0.4676 0.022 Uiso 1 1 calc R
C00H C -0.08575(11) 0.37845(12) 0.33595(8) 0.02230(16) Uani 1 1 d .
H00J H -0.0152 0.3624 0.3126 0.033 Uiso 1 1 calc GR
H00K H -0.1642 0.2896 0.3391 0.033 Uiso 1 1 calc GR
H00L H -0.0458 0.4398 0.3916 0.033 Uiso 1 1 calc GR
C00I C -0.17746(10) 0.59311(10) 0.13485(6) 0.01849(13) Uani 1 1 d .
H00M H -0.1237 0.5856 0.0923 0.028 Uiso 1 1 calc GR
H00N H -0.2314 0.6348 0.1176 0.028 Uiso 1 1 calc GR
H00O H -0.2405 0.5004 0.1424 0.028 Uiso 1 1 calc GR
C00J C 0.19089(8) 0.33245(8) 0.27894(5) 0.01336(10) Uani 1 1 d .
C00K C -0.00349(11) 0.19681(10) 0.02217(6) 0.02093(15) Uani 1 1 d .
H00P H -0.0273 0.2679 0.0152 0.031 Uiso 1 1 calc GR
H00Q H -0.0774 0.1056 -0.0101 0.031 Uiso 1 1 calc GR
H00R H 0.0838 0.2181 0.0028 0.031 Uiso 1 1 calc GR
C00L C 0.46594(11) 0.64543(11) 0.04617(6) 0.01924(14) Uani 1 1 d .
H00S H 0.5281 0.6444 0.0902 0.029 Uiso 1 1 calc GR
H00T H 0.5090 0.6579 -0.0032 0.029 Uiso 1 1 calc GR
H00U H 0.3780 0.5573 0.0327 0.029 Uiso 1 1 calc GR
C00M C 0.75742(8) 0.88285(9) 0.30844(6) 0.01589(11) Uani 1 1 d .
H00V H 0.8528 0.9336 0.3050 0.019 Uiso 1 1 calc R
C00N C -0.24382(11) 0.47269(12) 0.31990(7) 0.02240(16) Uani 1 1 d .
H00W H -0.1994 0.5398 0.3736 0.034 Uiso 1 1 calc GR
H00X H -0.3182 0.3852 0.3279 0.034 Uiso 1 1 calc GR
H00Y H -0.2827 0.5098 0.2834 0.034 Uiso 1 1 calc GR
C00O C 0.57865(9) 0.75103(9) 0.38124(5) 0.01498(11) Uani 1 1 d .
H00Z H 0.5527 0.7129 0.4278 0.018 Uiso 1 1 calc R
C00P C 0.38662(9) 0.93646(8) 0.19971(6) 0.01453(11) Uani 1 1 d .
H00 H 0.3058 0.9291 0.1646 0.017 Uiso 1 1 calc R
C00Q C 0.30711(9) 0.34003(8) 0.13215(6) 0.01489(11) Uani 1 1 d .
H0AA H 0.3151 0.3716 0.0794 0.018 Uiso 1 1 calc R
C00R C 0.71808(9) 0.82572(9) 0.37613(6) 0.01638(12) Uani 1 1 d .
H1AA H 0.7867 0.8378 0.4189 0.020 Uiso 1 1 calc R
C00S C 0.65690(8) 0.86558(8) 0.24570(5) 0.01428(11) Uani 1 1 d .
H2AA H 0.6838 0.9050 0.1997 0.017 Uiso 1 1 calc R
C00T C 0.04869(10) 0.77708(11) 0.41438(6) 0.01928(14) Uani 1 1 d .
H3AA H -0.0354 0.7736 0.3951 0.023 Uiso 1 1 calc R
C00U C -0.07876(9) 0.68465(9) 0.21660(5) 0.01456(11) Uani 1 1 d .
H4AA H -0.1368 0.6931 0.2578 0.017 Uiso 1 1 calc R
C00V C 0.12118(12) 0.85167(12) 0.49448(6) 0.02310(17) Uani 1 1 d .
H5AA H 0.0858 0.8981 0.5299 0.028 Uiso 1 1 calc R
C00W C 0.51755(11) 1.05581(10) 0.18241(8) 0.02186(16) Uani 1 1 d .
H6AA H 0.5994 1.0669 0.2161 0.033 Uiso 1 1 calc GR
H H 0.5141 1.1420 0.1964 0.033 Uiso 1 1 calc GR
HA H 0.5228 1.0348 0.1236 0.033 Uiso 1 1 calc GR
C00X C 0.24492(12) 0.85819(12) 0.52263(6) 0.02174(16) Uani 1 1 d .
H7AA H 0.2947 0.9101 0.5769 0.026 Uiso 1 1 calc R
C00Y C 0.24866(13) 0.31818(12) 0.44149(7) 0.02379(17) Uani 1 1 d .
H8AA H 0.2685 0.3135 0.4968 0.029 Uiso 1 1 calc R
C00Z C 0.29563(10) 0.78846(10) 0.47109(5) 0.01724(12) Uani 1 1 d .
H9AA H 0.3799 0.7927 0.4907 0.021 Uiso 1 1 calc R
C010 C 0.15715(11) 0.20445(9) 0.29669(7) 0.01945(14) Uani 1 1 d .
H010 H 0.1146 0.1223 0.2533 0.023 Uiso 1 1 calc R
C011 C 0.18606(14) 0.19745(12) 0.37805(8) 0.02466(18) Uani 1 1 d .
H011 H 0.1631 0.1106 0.3901 0.030 Uiso 1 1 calc R
C012 C 0.44636(10) 0.43514(11) 0.19010(7) 0.01985(14) Uani 1 1 d .
H01A H 0.4611 0.5297 0.2051 0.030 Uiso 1 1 calc GR
H01B H 0.5208 0.4357 0.1621 0.030 Uiso 1 1 calc GR
H01C H 0.4465 0.4011 0.2403 0.030 Uiso 1 1 calc GR
C013 C 0.28510(12) 0.19228(10) 0.11135(8) 0.02404(18) Uani 1 1 d .
H01D H 0.2686 0.1543 0.1606 0.036 Uiso 1 1 calc GR
H01E H 0.3678 0.1948 0.0935 0.036 Uiso 1 1 calc GR
H01F H 0.2048 0.1334 0.0667 0.036 Uiso 1 1 calc GR
C014 C 0.01747(11) 0.83039(10) 0.20651(7) 0.01920(14) Uani 1 1 d .
H01G H 0.0792 0.8885 0.2594 0.029 Uiso 1 1 calc GR
H01H H -0.0377 0.8708 0.1894 0.029 Uiso 1 1 calc GR
H01I H 0.0728 0.8256 0.1643 0.029 Uiso 1 1 calc GR
C015 C 0.37489(11) 0.97752(9) 0.28994(6) 0.01917(14) Uani 1 1 d .
H01J H 0.2919 0.9022 0.3023 0.029 Uiso 1 1 calc GR
H01K H 0.3682 1.0621 0.2989 0.029 Uiso 1 1 calc GR
H01L H 0.4571 0.9946 0.3264 0.029 Uiso 1 1 calc GR

loop_
_atom_site_aniso_label
_atom_site_aniso_U_11
_atom_site_aniso_U_22
_atom_site_aniso_U_33
_atom_site_aniso_U_23
_atom_site_aniso_U_13
_atom_site_aniso_U_12
Os 0.00773(1) 0.00802(1) 0.00945(1) 0.00283(1) 0.00189(1) 0.00374(1)
P002 0.00859(6) 0.01119(6) 0.01162(6) 0.00217(5) 0.00214(5) 0.00497(5)
P003 0.00898(6) 0.00967(6) 0.01115(6) 0.00450(5) 0.00241(5) 0.00398(5)
P004 0.01034(7) 0.00844(6) 0.01300(7) 0.00356(5) 0.00308(5) 0.00443(5)
Si00 0.00900(7) 0.01015(7) 0.01027(7) 0.00388(6) 0.00197(6) 0.00458(6)
C006 0.0112(2) 0.0165(3) 0.0179(3) 0.0052(2) 0.0054(2) 0.0054(2)
C007 0.0146(3) 0.0163(3) 0.0262(4) 0.0054(3) 0.0042(3) 0.0021(2)
C008 0.0128(2) 0.0135(2) 0.0141(2) 0.0069(2) 0.0033(2) 0.0067(2)
C009 0.0215(4) 0.0245(4) 0.0156(3) 0.0101(3) 0.0033(3) 0.0108(3)
C00A 0.0134(3) 0.0163(3) 0.0133(2) 0.0072(2) 0.0046(2) 0.0062(2)
C00B 0.0098(2) 0.0118(2) 0.0123(2) 0.00434(18) 0.00172(17) 0.00508(18)
C00C 0.0152(3) 0.0099(2) 0.0184(3) 0.0026(2) 0.0026(2) 0.0037(2)
C00D 0.0093(2) 0.0112(2) 0.0131(2) 0.00407(18) 0.00220(18) 0.00452(18)
C00E 0.0119(2) 0.0144(2) 0.0127(2) 0.00122(19) 0.00282(19) 0.0066(2)
C00F 0.0125(2) 0.0140(2) 0.0112(2) 0.00264(19) 0.00220(18) 0.0066(2)
C00G 0.0209(3) 0.0209(3) 0.0160(3) 0.0100(3) 0.0034(3) 0.0107(3)
C00H 0.0174(3) 0.0237(4) 0.0291(4) 0.0152(3) 0.0091(3) 0.0092(3)
C00I 0.0138(3) 0.0223(3) 0.0184(3) 0.0038(3) -0.0004(2) 0.0092(3)
C00J 0.0135(3) 0.0121(2) 0.0170(3) 0.0074(2) 0.0047(2) 0.0067(2)
C00K 0.0220(4) 0.0157(3) 0.0175(3) -0.0003(2) 0.0011(3) 0.0054(3)
C00L 0.0213(4) 0.0237(4) 0.0176(3) 0.0074(3) 0.0095(3) 0.0135(3)
C00M 0.0095(2) 0.0165(3) 0.0200(3) 0.0045(2) 0.0022(2) 0.0053(2)
C00N 0.0145(3) 0.0267(4) 0.0268(4) 0.0082(3) 0.0100(3) 0.0096(3)
C00O 0.0116(2) 0.0177(3) 0.0153(3) 0.0062(2) 0.0005(2) 0.0065(2)
C00P 0.0131(3) 0.0112(2) 0.0199(3) 0.0065(2) 0.0032(2) 0.0056(2)
C00Q 0.0150(3) 0.0126(2) 0.0194(3) 0.0041(2) 0.0058(2) 0.0082(2)
C00R 0.0109(3) 0.0183(3) 0.0191(3) 0.0051(2) -0.0002(2) 0.0069(2)
C00S 0.0096(2) 0.0148(3) 0.0169(3) 0.0057(2) 0.0033(2) 0.0043(2)
C00T 0.0161(3) 0.0225(3) 0.0183(3) -0.0024(3) 0.0029(2) 0.0113(3)
C00U 0.0124(3) 0.0164(3) 0.0167(3) 0.0030(2) 0.0023(2) 0.0089(2)
C00V 0.0215(4) 0.0267(4) 0.0181(3) -0.0047(3) 0.0030(3) 0.0131(3)
C00W 0.0188(3) 0.0130(3) 0.0335(5) 0.0104(3) 0.0086(3) 0.0056(3)
C00X 0.0224(4) 0.0248(4) 0.0139(3) -0.0029(3) 0.0009(3) 0.0114(3)
C00Y 0.0292(5) 0.0271(4) 0.0220(4) 0.0163(3) 0.0062(3) 0.0158(4)
C00Z 0.0177(3) 0.0201(3) 0.0122(3) 0.0008(2) 0.0003(2) 0.0094(3)
C010 0.0234(4) 0.0143(3) 0.0246(4) 0.0107(3) 0.0067(3) 0.0101(3)
C011 0.0314(5) 0.0214(4) 0.0290(4) 0.0174(3) 0.0092(4) 0.0151(4)
C012 0.0137(3) 0.0218(3) 0.0246(4) 0.0039(3) 0.0049(3) 0.0097(3)
C013 0.0241(4) 0.0150(3) 0.0378(5) 0.0057(3) 0.0113(4) 0.0129(3)
C014 0.0187(3) 0.0156(3) 0.0255(4) 0.0049(3) 0.0024(3) 0.0105(3)
C015 0.0216(4) 0.0144(3) 0.0221(3) 0.0035(2) 0.0055(3) 0.0095(3)

loop_
_atom_type_symbol
_atom_type_description
_atom_type_scat_dispersion_real
_atom_type_scat_dispersion_imag
_atom_type_scat_source
C C 0.0033 0.0016 'International Tables Vol C Tables 4.2.6.8 and 6.1.1.4'
H H 0.0000 0.0000 'International Tables Vol C Tables 4.2.6.8 and 6.1.1.4'
Si Si 0.0817 0.0704 'International Tables Vol C Tables 4.2.6.8 and 6.1.1.4'
P P 0.1023 0.0942 'International Tables Vol C Tables 4.2.6.8 and 6.1.1.4'
Os Os -1.2165 7.6030 'International Tables Vol C Tables 4.2.6.8 and 6.1.1.4'

loop_
_geom_angle_atom_site_label_1
_geom_angle_atom_site_label_2
_geom_angle_atom_site_label_3
_geom_angle
P002 Os P004 114.639(9)
P002 Os Si00 77.665(14)
P003 Os P002 116.703(13)
P003 Os P004 115.847(14)
P003 Os Si00 77.756(13)
P004 Os Si00 78.298(10)
C006 P002 Os 118.67(3)
C00E P002 Os 114.58(3)
C00E P002 C006 100.37(4)
C00E P002 C00U 104.72(4)
C00U P002 Os 115.95(3)
C00U P002 C006 100.18(4)
C00A P003 Os 116.69(3)
C00A P003 C00P 100.08(4)
C00D P003 Os 114.54(3)
C00D P003 C00A 104.03(4)
C00D P003 C00P 100.34(4)
C00P P003 Os 118.63(3)
C00C P004 Os 116.64(3)
C00C P004 C00Q 99.22(4)
C00J P004 Os 114.52(3)
C00J P004 C00C 105.69(4)
C00J P004 C00Q 100.04(4)
C00Q P004 Os 118.30(3)
C008 Si00 Os 111.30(3)
C00B Si00 Os 111.61(3)
C00B Si00 C008 106.59(3)
C00F Si00 Os 111.86(3)
C00F Si00 C008 107.34(4)
C00F Si00 C00B 107.87(4)
P002 C006 H006 107.0
C00H C006 P002 111.38(6)
C00H C006 H006 107.0
C00H C006 C00N 107.93(8)
C00N C006 P002 116.21(7)
C00N C006 H006 107.0
H00A C007 H00B 109.5
H00A C007 H00C 109.5
H00B C007 H00C 109.5
C00C C007 H00A 109.5
C00C C007 H00B 109.5
C00C C007 H00C 109.5
C00G C008 Si00 125.35(7)
C00G C008 C00J 118.83(7)
C00J C008 Si00 115.70(6)
H00D C009 H00E 109.5
H00D C009 H00F 109.5
H00E C009 H00F 109.5
C00A C009 H00D 109.5
C00A C009 H00E 109.5
C00A C009 H00F 109.5
P003 C00A H00G 107.3
C009 C00A P003 111.09(6)
C009 C00A H00G 107.3
C00L C00A P003 112.95(6)
C00L C00A C009 110.65(8)
C00L C00A H00G 107.3
C00D C00B Si00 115.15(5)
C00O C00B Si00 125.88(6)
C00O C00B C00D 118.77(7)
P004 C00C H00H 107.4
C007 C00C P004 114.31(6)
C007 C00C H00H 107.4
C007 C00C C00K 109.77(8)
C00K C00C P004 110.30(6)
C00K C00C H00H 107.4
C00B C00D P003 114.24(5)
C00S C00D P003 125.38(6)
C00S C00D C00B 120.37(7)
C00F C00E P002 114.82(6)
C00T C00E P002 124.79(7)
C00T C00E C00F 120.36(8)
C00E C00F Si00 114.77(6)
C00E C00F C00Z 118.78(7)
C00Z C00F Si00 126.39(6)
C008 C00G H00I 119.6
C00Y C00G C008 120.74(9)
C00Y C00G H00I 119.6
C006 C00H H00J 109.5
C006 C00H H00K 109.5
C006 C00H H00L 109.5
H00J C00H H00K 109.5
H00J C00H H00L 109.5
H00K C00H H00L 109.5
H00M C00I H00N 109.5
H00M C00I H00O 109.5
H00N C00I H00O 109.5
C00U C00I H00M 109.5
C00U C00I H00N 109.5
C00U C00I H00O 109.5
C008 C00J P004 114.23(5)
C010 C00J P004 125.42(7)
C010 C00J C008 120.32(8)
C00C C00K H00P 109.5
C00C C00K H00Q 109.5
C00C C00K H00R 109.5
H00P C00K H00Q 109.5
H00P C00K H00R 109.5
H00Q C00K H00R 109.5
C00A C00L H00S 109.5
C00A C00L H00T 109.5
C00A C00L H00U 109.5
H00S C00L H00T 109.5
H00S C00L H00U 109.5
H00T C00L H00U 109.5
C00R C00M H00V 120.0
C00R C00M C00S 120.03(8)
C00S C00M H00V 120.0
C006 C00N H00W 109.5
C006 C00N H00X 109.5
C006 C00N H00Y 109.5
H00W C00N H00X 109.5
H00W C00N H00Y 109.5
H00X C00N H00Y 109.5
C00B C00O H00Z 119.6
C00R C00O C00B 120.75(8)
C00R C00O H00Z 119.6
P003 C00P H00 106.9
C00W C00P P003 115.93(6)
C00W C00P H00 106.9
C015 C00P P003 111.43(6)
C015 C00P H00 106.9
C015 C00P C00W 108.21(8)
P004 C00Q H0AA 106.9
C012 C00Q P004 110.95(6)
C012 C00Q H0AA 106.9
C012 C00Q C013 108.38(8)
C013 C00Q P004 116.35(6)
C013 C00Q H0AA 106.9
C00M C00R H1AA 119.9
C00O C00R C00M 120.13(8)
C00O C00R H1AA 119.9
C00D C00S H2AA 120.0
C00M C00S C00D 119.95(8)
C00M C00S H2AA 120.0
C00E C00T H3AA 120.0
C00V C00T C00E 119.90(9)
C00V C00T H3AA 120.0
P002 C00U H4AA 107.2
C00I C00U P002 111.02(6)
C00I C00U H4AA 107.2
C014 C00U P002 113.82(6)
C014 C00U C00I 110.14(8)
C014 C00U H4AA 107.2
C00T C00V H5AA 119.9
C00X C00V C00T 120.24(9)
C00X C00V H5AA 119.9
C00P C00W H6AA 109.5
C00P C00W H 109.5
C00P C00W HA 109.5
H6AA C00W H 109.5
H6AA C00W HA 109.5
H C00W HA 109.5
C00V C00X H7AA 120.1
C00V C00X C00Z 119.83(9)
C00Z C00X H7AA 120.1
C00G C00Y H8AA 119.9
C011 C00Y C00G 120.22(9)
C011 C00Y H8AA 119.9
C00F C00Z H9AA 119.6
C00X C00Z C00F 120.88(9)
C00X C00Z H9AA 119.6
C00J C010 H010 120.0
C011 C010 C00J 120.06(9)
C011 C010 H010 120.0
C00Y C011 C010 119.82(9)
C00Y C011 H011 120.1
C010 C011 H011 120.1
C00Q C012 H01A 109.5
C00Q C012 H01B 109.5
C00Q C012 H01C 109.5
H01A C012 H01B 109.5
H01A C012 H01C 109.5
H01B C012 H01C 109.5
C00Q C013 H01D 109.5
C00Q C013 H01E 109.5
C00Q C013 H01F 109.5
H01D C013 H01E 109.5
H01D C013 H01F 109.5
H01E C013 H01F 109.5
C00U C014 H01G 109.5
C00U C014 H01H 109.5
C00U C014 H01I 109.5
H01G C014 H01H 109.5
H01G C014 H01I 109.5
H01H C014 H01I 109.5
C00P C015 H01J 109.5
C00P C015 H01K 109.5
C00P C015 H01L 109.5
H01J C015 H01K 109.5
H01J C015 H01L 109.5
H01K C015 H01L 109.5

loop_
_geom_bond_atom_site_label_1
_geom_bond_atom_site_label_2
_geom_bond_distance
Os P002 2.3445(3)
Os P003 2.3430(4)
Os P004 2.3449(4)
Os Si00 2.3918(4)
P002 C006 1.8789(9)
P002 C00E 1.8350(9)
P002 C00U 1.8605(9)
P003 C00A 1.8588(8)
P003 C00D 1.8363(8)
P003 C00P 1.8821(9)
P004 C00C 1.8607(9)
P004 C00J 1.8377(9)
P004 C00Q 1.8774(9)
Si00 C008 1.8979(8)
Si00 C00B 1.8972(8)
Si00 C00F 1.8945(8)
C006 H006 1.0000
C006 C00H 1.5315(14)
C006 C00N 1.5346(13)
C007 H00A 0.9800
C007 H00B 0.9800
C007 H00C 0.9800
C007 C00C 1.5240(14)
C008 C00G 1.3997(12)
C008 C00J 1.4081(12)
C009 H00D 0.9800
C009 H00E 0.9800
C009 H00F 0.9800
C009 C00A 1.5324(13)
C00A H00G 1.0000
C00A C00L 1.5291(13)
C00B C00D 1.4054(10)
C00B C00O 1.4020(11)
C00C H00H 1.0000
C00C C00K 1.5363(14)
C00D C00S 1.3984(11)
C00E C00F 1.4030(11)
C00E C00T 1.3990(11)
C00F C00Z 1.4033(11)
C00G H00I 0.9500
C00G C00Y 1.3942(14)
C00H H00J 0.9800
C00H H00K 0.9800
C00H H00L 0.9800
C00I H00M 0.9800
C00I H00N 0.9800
C00I H00O 0.9800
C00I C00U 1.5310(13)
C00J C010 1.4007(11)
C00K H00P 0.9800
C00K H00Q 0.9800
C00K H00R 0.9800
C00L H00S 0.9800
C00L H00T 0.9800
C00L H00U 0.9800
C00M H00V 0.9500
C00M C00R 1.3920(13)
C00M C00S 1.3943(12)
C00N H00W 0.9800
C00N H00X 0.9800
C00N H00Y 0.9800
C00O H00Z 0.9500
C00O C00R 1.3895(12)
C00P H00 1.0000
C00P C00W 1.5322(12)
C00P C015 1.5292(14)
C00Q H0AA 1.0000
C00Q C012 1.5262(14)
C00Q C013 1.5347(12)
C00R H1AA 0.9500
C00S H2AA 0.9500
C00T H3AA 0.9500
C00T C00V 1.3958(14)
C00U H4AA 1.0000
C00U C014 1.5234(13)
C00V H5AA 0.9500
C00V C00X 1.3903(16)
C00W H6AA 0.9800
C00W H 0.9800
C00W HA 0.9800
C00X H7AA 0.9500
C00X C00Z 1.3922(14)
C00Y H8AA 0.9500
C00Y C011 1.3940(18)
C00Z H9AA 0.9500
C010 H010 0.9500
C010 C011 1.3968(15)
C011 H011 0.9500
C012 H01A 0.9800
C012 H01B 0.9800
C012 H01C 0.9800
C013 H01D 0.9800
C013 H01E 0.9800
C013 H01F 0.9800
C014 H01G 0.9800
C014 H01H 0.9800
C014 H01I 0.9800
C015 H01J 0.9800
C015 H01K 0.9800
C015 H01L 0.9800
